data_1571468
loop_
_publ_author_name
'Liu, Zhanning'
'Xing, Chengyong'
'Wu, Shaowen'
'Ma, Min'
'Tian, Jian'

_publ_section_title
;
 Biphenyl tetracarboxylic acid-based metal-organic frameworks: a case of
 topology-dependent thermal expansion.
;
_journal_issue 14
_journal_name_full 'Materials horizons'
_journal_page_first 3345
_journal_page_last 3351
_journal_paper_doi 10.1039/d3mh02185h
_journal_volume 11
_journal_year 2024
_chemical_formula_moiety '0.13(C64 H24 In8 O40)'
_chemical_formula_sum 'C8 H3 In O5'
_chemical_formula_weight 293.92
_chemical_name_systematic InOF-1_350K
_space_group_crystal_system tetragonal
_space_group_IT_number 98
_space_group_name_Hall 'I 4bw 2bw'
_space_group_name_H-M_alt 'I 41 2 2'
_atom_sites_solution_hydrogens geom
_audit_block_doi 10.5517/ccdc.csd.cc2jf7jr
_audit_creation_date 2024-04-12
_audit_creation_method
;
Olex2 1.2
(compiled 2018.05.29 svn.r3508 for OlexSys, GUI svn.r5506)
;
_audit_update_record
;
2024-04-12 deposited with the CCDC.	2024-04-17 downloaded from the CCDC.
;
_cell_angle_alpha 90
_cell_angle_beta 90
_cell_angle_gamma 90
_cell_formula_units_Z 8
_cell_length_a 15.4711(2)
_cell_length_b 15.4711(2)
_cell_length_c 12.3310(3)
_cell_measurement_reflns_used 2168
_cell_measurement_temperature 350.00(10)
_cell_measurement_theta_max 70.3500
_cell_measurement_theta_min 4.5930
_cell_volume 2951.49(9)
_computing_cell_refinement 'CrysAlisPro 1.171.39.29d (Rigaku OD, 2017)'
_computing_data_collection 'CrysAlisPro 1.171.39.29d (Rigaku OD, 2017)'
_computing_data_reduction 'CrysAlisPro 1.171.39.29d (Rigaku OD, 2017)'
_computing_molecular_graphics 'Olex2 (Dolomanov et al., 2009)'
_computing_publication_material 'Olex2 (Dolomanov et al., 2009)'
_computing_structure_refinement 'ShelXL (Sheldrick, 2015)'
_computing_structure_solution 'ShelXS (Sheldrick, 2008)'
_diffrn_ambient_temperature 350
_diffrn_detector_area_resol_mean 16.0450
_diffrn_detector_type Eos
_diffrn_measured_fraction_theta_full 0.994
_diffrn_measured_fraction_theta_max 0.977
_diffrn_measurement_details
;
List of Runs (angles in degrees, time in seconds):

  # Type    Start    End  Width  t~exp~   \w     \q     \k     \f   Frames
#--------------------------------------------------------------------------
  1  \w    -22.00  69.00   1.00    1.00    --    0.00  57.00-120.00   91
  2  \w     34.00  61.00   1.00    1.00    --   53.63  57.00-180.00   27
  3  \w     12.00  38.00   1.00    1.00    --   53.63  19.00-150.00   26
  4  \w     63.00 126.00   1.00    1.00    --   53.63  19.00-150.00   63
  5  \w     69.00 111.00   1.00    1.00    --   53.63-125.00 120.00   42
  6  \w    110.00 173.00   1.00    1.00    --  107.26  63.00 150.00   63
  7  \w     83.00 109.00   1.00    1.00    --  107.26-111.00  60.00   26
  8  \w     43.00  69.00   1.00    1.00    --  107.26-111.00  60.00   26
  9  \w    143.00 178.00   1.00    1.00    --  107.26 111.00-150.00   35
 10  \w     45.00 138.00   1.00    1.00    --  107.26 -77.00 150.00   93
;
_diffrn_measurement_device 'four-circle diffractometer'
_diffrn_measurement_device_type 'SuperNova, Dual, Cu at home/near, Eos'
_diffrn_measurement_method '\w scans'
_diffrn_radiation_type CuK\a
_diffrn_radiation_wavelength 1.54184
_diffrn_reflns_av_R_equivalents 0.0222
_diffrn_reflns_av_unetI/netI 0.0300
_diffrn_reflns_Laue_measured_fraction_full 0.994
_diffrn_reflns_Laue_measured_fraction_max 0.977
_diffrn_reflns_limit_h_max 16
_diffrn_reflns_limit_h_min -18
_diffrn_reflns_limit_k_max 10
_diffrn_reflns_limit_k_min -18
_diffrn_reflns_limit_l_max 6
_diffrn_reflns_limit_l_min -14
_diffrn_reflns_number 2842
_diffrn_reflns_point_group_measured_fraction_full 0.996
_diffrn_reflns_point_group_measured_fraction_max 0.979
_diffrn_reflns_theta_full 67.684
_diffrn_reflns_theta_max 70.561
_diffrn_reflns_theta_min 4.586
_exptl_absorpt_coefficient_mu 12.805
_exptl_absorpt_correction_T_max 1.00000
_exptl_absorpt_correction_T_min 0.58082
_exptl_absorpt_correction_type multi-scan
_exptl_absorpt_process_details
;
CrysAlisPro 1.171.39.29d (Rigaku Oxford Diffraction, 2017)
Empirical absorption correction using spherical harmonics,
 implemented in SCALE3 ABSPACK scaling algorithm.
;
_exptl_crystal_colour 'clear light colourless'
_exptl_crystal_colour_lustre clear
_exptl_crystal_colour_modifier light
_exptl_crystal_colour_primary colourless
_exptl_crystal_density_diffrn 1.323
_exptl_crystal_description block
_exptl_crystal_F_000 1120
_exptl_crystal_size_max 0.1
_exptl_crystal_size_mid 0.07
_exptl_crystal_size_min 0.07
_refine_diff_density_max 0.394
_refine_diff_density_min -0.367
_refine_diff_density_rms 0.069
_refine_ls_abs_structure_details
;
 Refined as an inversion twin.
;
_refine_ls_abs_structure_Flack 0.42(2)
_refine_ls_extinction_method none
_refine_ls_goodness_of_fit_ref 1.111
_refine_ls_hydrogen_treatment constr
_refine_ls_matrix_type full
_refine_ls_number_parameters 67
_refine_ls_number_reflns 1384
_refine_ls_number_restraints 0
_refine_ls_restrained_S_all 1.111
_refine_ls_R_factor_all 0.0250
_refine_ls_R_factor_gt 0.0219
_refine_ls_shift/su_max 0.000
_refine_ls_shift/su_mean 0.000
_refine_ls_structure_factor_coef Fsqd
_refine_ls_weighting_details 'w=1/[\s^2^(Fo^2^)+(0.0262P)^2^+2.8615P] where P=(Fo^2^+2Fc^2^)/3'
_refine_ls_weighting_scheme calc
_refine_ls_wR_factor_gt 0.0552
_refine_ls_wR_factor_ref 0.0565
_reflns_Friedel_coverage 0.696
_reflns_Friedel_fraction_full 0.998
_reflns_Friedel_fraction_max 0.981
_reflns_number_gt 1300
_reflns_number_total 1384
_reflns_threshold_expression 'I > 2\s(I)'
_cod_data_source_file d3mh02185h2.cif
_cod_data_source_block inof-1_350k
_cod_depositor_comments 'Adding full bibliography for 1571464--1571469.cif.'
_cod_original_cell_volume 2951.49(10)
_cod_database_code 1571468
_shelx_shelxl_version_number 2016/6
_shelx_space_group_comment
;
The symmetry employed for this shelxl refinement is uniquely defined
by the following loop, which should always be used as a source of
symmetry information in preference to the above space-group names.
They are only intended as comments.
;
_shelx_estimated_absorpt_t_max 0.468
_shelx_estimated_absorpt_t_min 0.361
_olex2_refinement_description
;
1. Twinned data refinement
 Scales: 0.58(2)
 0.42(2)
2. Fixed Uiso
 At 1.2 times of:
  All C(H) groups
3.a Aromatic/amide H refined with riding coordinates:
 C4(H4), C2(H2)
;
_olex2_submission_special_instructions 'No special instructions were received'
_oxdiff_exptl_absorpt_empirical_details
;
Empirical correction (ABSPACK) includes:
- Absorption correction using spherical harmonics
- Frame scaling
;

loop_
_space_group_symop_operation_xyz
'x, y, z'
'-y, x+1/2, z+1/4'
'-x, -y, z'
'y, -x+1/2, z+1/4'
'x, -y+1/2, -z+1/4'
'-x, y+1/2, -z+1/4'
'y, x, -z'
'-y, -x, -z'
'x+1/2, y+1/2, z+1/2'
'-y+1/2, x+1, z+3/4'
'-x+1/2, -y+1/2, z+1/2'
'y+1/2, -x+1, z+3/4'
'x+1/2, -y+1, -z+3/4'
'-x+1/2, y+1, -z+3/4'
'y+1/2, x+1/2, -z+1/2'
'-y+1/2, -x+1/2, -z+1/2'

loop_
_atom_site_label
_atom_site_type_symbol
_atom_site_fract_x
_atom_site_fract_y
_atom_site_fract_z
_atom_site_U_iso_or_equiv
_atom_site_adp_type
_atom_site_occupancy
_atom_site_site_symmetry_order
_atom_site_calc_flag
_atom_site_refinement_flags_posn
_atom_site_refinement_flags_adp
_atom_site_refinement_flags_occupancy
_atom_site_disorder_assembly
_atom_site_disorder_group
In1 In 0.18732(2) 0.18732(2) 0.000000 0.01748(13) Uani 1 2 d S T P . .
O1 O 0.2920(2) 0.0951(2) 0.0068(4) 0.0372(9) Uani 1 1 d . . . . .
O3 O 0.2549(4) 0.250000 0.125000 0.0369(12) Uani 1 2 d S T P . .
O2 O 0.1124(3) 0.1176(3) 0.1145(3) 0.0364(9) Uani 1 1 d . . . . .
C5 C 0.3628(4) 0.0856(4) -0.0410(4) 0.0289(13) Uani 1 1 d . . . . .
C4 C 0.500000 0.000000 -0.0384(6) 0.0336(17) Uani 1 2 d S T P . .
H4 H 0.500000 0.000001 -0.113783 0.040 Uiso 1 2 calc RS T P . .
C3 C 0.4332(4) 0.0392(4) 0.0185(4) 0.0321(15) Uani 1 1 d . . . . .
C2 C 0.4318(4) 0.0364(4) 0.1316(4) 0.0365(18) Uani 1 1 d . . . . .
H2 H 0.384694 0.059066 0.168855 0.044 Uiso 1 1 calc R . . . .
C1 C 0.500000 0.000000 0.1891(5) 0.0377(19) Uani 1 2 d S T P . .

loop_
_atom_site_aniso_label
_atom_site_aniso_U_11
_atom_site_aniso_U_22
_atom_site_aniso_U_33
_atom_site_aniso_U_23
_atom_site_aniso_U_13
_atom_site_aniso_U_12
In1 0.01934(16) 0.01934(16) 0.01375(19) -0.00175(15) 0.00175(15) 0.00090(18)
O1 0.036(2) 0.046(2) 0.030(2) 0.007(2) 0.004(2) 0.0193(17)
O3 0.031(5) 0.051(5) 0.029(2) -0.024(3) 0.000 0.000
O2 0.051(3) 0.037(3) 0.0216(16) 0.000(2) 0.010(2) -0.0195(17)
C5 0.034(3) 0.031(3) 0.022(2) -0.003(2) 0.003(2) 0.011(2)
C4 0.038(6) 0.046(6) 0.017(3) 0.000 0.000 0.020(3)
C3 0.035(3) 0.042(3) 0.019(3) 0.002(2) 0.001(2) 0.015(3)
C2 0.039(4) 0.050(4) 0.020(3) 0.001(2) 0.003(3) 0.025(3)
C1 0.055(7) 0.043(6) 0.015(4) 0.000 0.000 0.028(4)

loop_
_atom_type_symbol
_atom_type_description
_atom_type_scat_dispersion_real
_atom_type_scat_dispersion_imag
_atom_type_scat_source
C C 0.0181 0.0091 'International Tables Vol C Tables 4.2.6.8 and 6.1.1.4'
H H 0.0000 0.0000 'International Tables Vol C Tables 4.2.6.8 and 6.1.1.4'
In In 0.0822 5.0449 'International Tables Vol C Tables 4.2.6.8 and 6.1.1.4'
O O 0.0492 0.0322 'International Tables Vol C Tables 4.2.6.8 and 6.1.1.4'

loop_
_geom_angle_atom_site_label_1
_geom_angle_atom_site_label_2
_geom_angle_atom_site_label_3
_geom_angle
_geom_angle_site_symmetry_1
_geom_angle_site_symmetry_3
_geom_angle_publ_flag
O1 In1 O1 172.8(2) 7 . ?
O3 In1 O1 90.63(16) 10_544 . ?
O3 In1 O1 90.63(16) . 7 ?
O3 In1 O1 84.47(17) 10_544 7 ?
O3 In1 O1 84.47(17) . . ?
O3 In1 O3 94.54(18) . 10_544 ?
O3 In1 O2 91.04(13) 10_544 7 ?
O3 In1 O2 173.74(12) 10_544 . ?
O3 In1 O2 173.74(12) . 7 ?
O3 In1 O2 91.04(13) . . ?
O2 In1 O1 92.75(19) . . ?
O2 In1 O1 92.75(19) 7 7 ?
O2 In1 O1 92.63(19) . 7 ?
O2 In1 O1 92.63(19) 7 . ?
O2 In1 O2 83.55(19) 7 . ?
C5 O1 In1 135.6(4) . . ?
In1 O3 In1 120.3(3) . 4 ?
C5 O2 In1 131.7(4) 4 . ?
O1 C5 O2 127.0(5) . 10_544 ?
O1 C5 C3 117.5(5) . . ?
O2 C5 C3 115.5(5) 10_544 . ?
C3 C4 C3 119.3(7) . 3_655 ?
C4 C3 C5 120.2(5) . . ?
C4 C3 C2 120.2(5) . . ?
C2 C3 C5 119.6(5) . . ?
C1 C2 C3 120.7(5) . . ?
C2 C1 C2 118.6(7) . 3_655 ?
C2 C1 C1 120.7(3) 3_655 15_545 ?
C2 C1 C1 120.7(3) . 15_545 ?

loop_
_geom_bond_atom_site_label_1
_geom_bond_atom_site_label_2
_geom_bond_distance
_geom_bond_site_symmetry_2
_geom_bond_publ_flag
In1 O1 2.160(3) . ?
In1 O1 2.160(3) 7 ?
In1 O3 2.100(3) . ?
In1 O3 2.100(3) 10_544 ?
In1 O2 2.122(3) . ?
In1 O2 2.122(3) 7 ?
O1 C5 1.253(6) . ?
O2 C5 1.272(7) 4 ?
C5 C3 1.497(7) . ?
C4 C3 1.388(6) . ?
C4 C3 1.388(6) 3_655 ?
C3 C2 1.395(7) . ?
C2 C1 1.391(6) . ?
C1 C1 1.501(13) 15_545 ?

loop_
_twin_individual_id
_twin_individual_mass_fraction_refined
1 0.58(2)
2 0.42(2)
